data_4086198
loop_
_publ_author_name
'Zhang, Jing'
'Zhang, Ming-Xing'
'Sun, Chao-Fang'
'Xu, Meng'
'Hartl, Franti\<sek'
'Yin, Jun'
'Yu, Guang-Ao'
'Rao, Li'
'Liu, Sheng Hua'

_publ_section_title
;
 Diruthenium Complexes with Bridging Diethynyl Polyaromatic Ligands:
 Synthesis, Spectroelectrochemistry, and Theoretical Calculations
;
_journal_issue 16
_journal_name_full Organometallics
_journal_page_first 3967
_journal_paper_doi 10.1021/acs.organomet.5b00276
_journal_volume 34
_journal_year 2015
_chemical_formula_sum 'C93 H90 O P4 Ru2'
_chemical_formula_weight 1549.67
_chemical_name_systematic
; 
 ? 
;
_space_group_IT_number 86
_symmetry_cell_setting tetragonal
_symmetry_space_group_name_Hall '-P 4bc'
_symmetry_space_group_name_H-M 'P 42/n :2'
_atom_sites_solution_hydrogens geom
_atom_sites_solution_primary direct
_atom_sites_solution_secondary difmap
_audit_creation_method SHELXL-97
_cell_angle_alpha 90.00
_cell_angle_beta 90.00
_cell_angle_gamma 90.00
_cell_formula_units_Z 4
_cell_length_a 25.380(3)
_cell_length_b 25.380(3)
_cell_length_c 11.8756(13)
_cell_measurement_reflns_used 9900
_cell_measurement_temperature 297(2)
_cell_measurement_theta_max 25.57
_cell_measurement_theta_min 2.27
_cell_volume 7649.6(15)
_computing_cell_refinement 'Bruker SAINT'
_computing_data_collection 'Bruker APEX2'
_computing_data_reduction 'Bruker SAINT'
_computing_molecular_graphics 'Bruker SHELXTL'
_computing_publication_material 'Bruker SHELXTL'
_computing_structure_refinement 'SHELXL-97 (Sheldrick, 1997)'
_computing_structure_solution 'SHELXS-97 (Sheldrick, 1990)'
_diffrn_ambient_temperature 297(2)
_diffrn_measured_fraction_theta_full 0.996
_diffrn_measured_fraction_theta_max 0.996
_diffrn_measurement_device_type 'Bruker APEX-II CCD'
_diffrn_measurement_method '\f and \w scans'
_diffrn_radiation_monochromator graphite
_diffrn_radiation_source 'fine-focus sealed tube'
_diffrn_radiation_type MoK\a
_diffrn_radiation_wavelength 0.71073
_diffrn_reflns_av_R_equivalents 0.0491
_diffrn_reflns_av_sigmaI/netI 0.0316
_diffrn_reflns_limit_h_max 30
_diffrn_reflns_limit_h_min -30
_diffrn_reflns_limit_k_max 30
_diffrn_reflns_limit_k_min -26
_diffrn_reflns_limit_l_max 14
_diffrn_reflns_limit_l_min -14
_diffrn_reflns_number 49646
_diffrn_reflns_theta_full 25.70
_diffrn_reflns_theta_max 25.70
_diffrn_reflns_theta_min 1.60
_diffrn_standards_number 0
_exptl_absorpt_coefficient_mu 0.527
_exptl_absorpt_correction_T_max 0.9358
_exptl_absorpt_correction_T_min 0.8498
_exptl_absorpt_correction_type none
_exptl_crystal_colour yellow
_exptl_crystal_density_diffrn 1.346
_exptl_crystal_density_meas 1.346
_exptl_crystal_density_method 'not measured'
_exptl_crystal_description block
_exptl_crystal_F_000 3216
_exptl_crystal_size_max 0.25
_exptl_crystal_size_mid 0.10
_exptl_crystal_size_min 0.10
_refine_diff_density_max 1.391
_refine_diff_density_min -0.625
_refine_diff_density_rms 0.071
_refine_ls_extinction_method none
_refine_ls_goodness_of_fit_ref 1.092
_refine_ls_hydrogen_treatment mixed
_refine_ls_matrix_type full
_refine_ls_number_parameters 467
_refine_ls_number_reflns 7259
_refine_ls_number_restraints 0
_refine_ls_restrained_S_all 1.092
_refine_ls_R_factor_all 0.0744
_refine_ls_R_factor_gt 0.0503
_refine_ls_shift/su_max 0.000
_refine_ls_shift/su_mean 0.000
_refine_ls_structure_factor_coef Fsqd
_refine_ls_weighting_details 'calc w=1/[\s^2^(Fo^2^)+(0.0591P)^2^+14.1647P] where P=(Fo^2^+2Fc^2^)/3'
_refine_ls_weighting_scheme calc
_refine_ls_wR_factor_gt 0.1264
_refine_ls_wR_factor_ref 0.1474
_reflns_number_gt 5427
_reflns_number_total 7259
_reflns_threshold_expression >2sigma(I)
_cod_data_source_file om5b00276_si_002.cif
_cod_data_source_block e:\130527c\work\mo_130527c_0m
_cod_depositor_comments
;
The following automatic conversions were performed:

'_symmetry_cell_setting' value 'Tetragonal' changed to 'tetragonal'
according to
/usr/data/users/saulius/crontab/automatic-downloads/rss-feeds/ACS/lib/dictionaries/cif_core.dic
dictionary named 'cif_core.dic' version 2.4.2 from 2011-04-26.

Automatic conversion script
Id: cif_fix_values 3271 2015-04-21 07:52:19Z andrius 

 Adding full bibliography for 4086197--4086198.cif.
;
_cod_original_cell_volume 7649.8(15)
_cod_original_sg_symbol_H-M P4(2)/n
_cod_database_code 4086198

loop_
_symmetry_equiv_pos_as_xyz
'x, y, z'
'-y, x+1/2, z+1/2'
'y+1/2, -x, z+1/2'
'-x+1/2, -y+1/2, z'
'-x, -y, -z'
'y, -x-1/2, -z-1/2'
'-y-1/2, x, -z-1/2'
'x-1/2, y-1/2, -z'

loop_
_atom_site_label
_atom_site_type_symbol
_atom_site_fract_x
_atom_site_fract_y
_atom_site_fract_z
_atom_site_U_iso_or_equiv
_atom_site_adp_type
_atom_site_occupancy
_atom_site_symmetry_multiplicity
_atom_site_calc_flag
_atom_site_refinement_flags
_atom_site_disorder_assembly
_atom_site_disorder_group
C1 C 0.57125(19) 0.66507(19) 0.0018(4) 0.0551(12) Uani 1 1 d . . .
H1A H 0.6089 0.6660 -0.0124 0.066 Uiso 1 1 calc R . .
H1B H 0.5649 0.6424 0.0661 0.066 Uiso 1 1 calc R . .
C2 C 0.54247(18) 0.6439(2) -0.1010(4) 0.0584(12) Uani 1 1 d . . .
H2A H 0.5454 0.6058 -0.1028 0.070 Uiso 1 1 calc R . .
H2B H 0.5588 0.6577 -0.1688 0.070 Uiso 1 1 calc R . .
C3 C 0.5868(2) 0.7698(2) -0.0696(5) 0.0672(14) Uani 1 1 d . . .
C4 C 0.6416(3) 0.7706(3) -0.0606(7) 0.099(2) Uani 1 1 d . . .
H4 H 0.6586 0.7543 -0.0005 0.118 Uiso 1 1 calc R . .
C5 C 0.6708(3) 0.7969(3) -0.1453(9) 0.122(3) Uani 1 1 d . . .
H5 H 0.7074 0.7981 -0.1393 0.146 Uiso 1 1 calc R . .
C6 C 0.6476(4) 0.8200(3) -0.2337(9) 0.132(4) Uani 1 1 d . . .
H6 H 0.6678 0.8364 -0.2888 0.159 Uiso 1 1 calc R . .
C7 C 0.5940(4) 0.8193(3) -0.2421(7) 0.110(3) Uani 1 1 d . . .
H7 H 0.5778 0.8353 -0.3034 0.131 Uiso 1 1 calc R . .
C8 C 0.5631(3) 0.7947(2) -0.1593(5) 0.0795(18) Uani 1 1 d . . .
H8 H 0.5265 0.7952 -0.1651 0.095 Uiso 1 1 calc R . .
C9 C 0.5772(2) 0.7514(3) 0.1652(5) 0.0745(16) Uani 1 1 d . . .
C10 C 0.5887(3) 0.8039(3) 0.1863(7) 0.109(3) Uani 1 1 d . . .
H10 H 0.5844 0.8288 0.1296 0.131 Uiso 1 1 calc R . .
C11 C 0.6065(4) 0.8195(5) 0.2915(10) 0.143(4) Uani 1 1 d . . .
H11 H 0.6140 0.8548 0.3045 0.172 Uiso 1 1 calc R . .
C12 C 0.6131(4) 0.7839(6) 0.3762(9) 0.162(6) Uani 1 1 d . . .
H12 H 0.6255 0.7951 0.4459 0.195 Uiso 1 1 calc R . .
C13 C 0.6019(3) 0.7324(5) 0.3592(7) 0.136(4) Uani 1 1 d . . .
H13 H 0.6064 0.7080 0.4168 0.164 Uiso 1 1 calc R . .
C14 C 0.5832(3) 0.7164(3) 0.2531(6) 0.096(2) Uani 1 1 d . . .
H14 H 0.5747 0.6811 0.2419 0.115 Uiso 1 1 calc R . .
C15 C 0.45607(19) 0.67522(18) -0.2474(4) 0.0531(11) Uani 1 1 d . . .
C16 C 0.4882(2) 0.7060(2) -0.3146(4) 0.0659(14) Uani 1 1 d . . .
H16 H 0.5201 0.7179 -0.2859 0.079 Uiso 1 1 calc R . .
C17 C 0.4743(3) 0.7194(2) -0.4228(5) 0.0812(18) Uani 1 1 d . . .
H17 H 0.4970 0.7395 -0.4668 0.097 Uiso 1 1 calc R . .
C18 C 0.4271(4) 0.7032(3) -0.4657(5) 0.097(2) Uani 1 1 d . . .
H18 H 0.4171 0.7129 -0.5381 0.117 Uiso 1 1 calc R . .
C19 C 0.3950(3) 0.6730(3) -0.4023(5) 0.103(2) Uani 1 1 d . . .
H19 H 0.3630 0.6615 -0.4316 0.124 Uiso 1 1 calc R . .
C20 C 0.4093(2) 0.6589(2) -0.2940(5) 0.0805(18) Uani 1 1 d . . .
H20 H 0.3867 0.6379 -0.2517 0.097 Uiso 1 1 calc R . .
C21 C 0.43762(19) 0.59989(18) -0.0737(4) 0.0509(11) Uani 1 1 d . . .
C22 C 0.3966(2) 0.5971(2) 0.0026(4) 0.0575(12) Uani 1 1 d . . .
H22 H 0.3857 0.6274 0.0402 0.069 Uiso 1 1 calc R . .
C23 C 0.3715(2) 0.5494(3) 0.0234(4) 0.0725(16) Uani 1 1 d . . .
H23 H 0.3436 0.5480 0.0739 0.087 Uiso 1 1 calc R . .
C24 C 0.3878(3) 0.5048(2) -0.0299(6) 0.0815(18) Uani 1 1 d . . .
H24 H 0.3722 0.4727 -0.0127 0.098 Uiso 1 1 calc R . .
C25 C 0.4267(3) 0.5070(2) -0.1078(7) 0.096(2) Uani 1 1 d . . .
H25 H 0.4366 0.4767 -0.1466 0.115 Uiso 1 1 calc R . .
C26 C 0.4518(2) 0.5546(2) -0.1298(5) 0.0801(18) Uani 1 1 d . . .
H26 H 0.4786 0.5558 -0.1831 0.096 Uiso 1 1 calc R . .
C27 C 0.4131(2) 0.79750(19) -0.0512(4) 0.0600(13) Uani 1 1 d . . .
C28 C 0.3761(2) 0.7579(2) -0.0170(5) 0.0639(14) Uani 1 1 d . . .
C29 C 0.3802(2) 0.7517(2) 0.1007(5) 0.0604(13) Uani 1 1 d . . .
C30 C 0.4198(2) 0.78631(18) 0.1418(4) 0.0590(13) Uani 1 1 d . . .
C31 C 0.4394(2) 0.81547(17) 0.0467(4) 0.0569(12) Uani 1 1 d . . .
C32 C 0.4162(3) 0.8226(3) -0.1665(5) 0.0859(19) Uani 1 1 d . . .
H32A H 0.3902 0.8499 -0.1724 0.129 Uiso 1 1 calc R . .
H32B H 0.4098 0.7964 -0.2232 0.129 Uiso 1 1 calc R . .
H32C H 0.4507 0.8374 -0.1772 0.129 Uiso 1 1 calc R . .
C33 C 0.3353(3) 0.7338(3) -0.0926(7) 0.100(2) Uani 1 1 d . . .
H33A H 0.3280 0.6985 -0.0684 0.150 Uiso 1 1 calc R . .
H33B H 0.3481 0.7333 -0.1686 0.150 Uiso 1 1 calc R . .
H33C H 0.3035 0.7543 -0.0892 0.150 Uiso 1 1 calc R . .
C34 C 0.3455(3) 0.7183(3) 0.1755(6) 0.096(2) Uani 1 1 d . . .
H34A H 0.3670 0.6992 0.2279 0.143 Uiso 1 1 calc R . .
H34B H 0.3259 0.6940 0.1301 0.143 Uiso 1 1 calc R . .
H34C H 0.3215 0.7406 0.2160 0.143 Uiso 1 1 calc R . .
C35 C 0.4350(3) 0.7942(2) 0.2632(4) 0.0824(19) Uani 1 1 d . . .
H35A H 0.4047 0.8051 0.3055 0.124 Uiso 1 1 calc R . .
H35B H 0.4618 0.8208 0.2681 0.124 Uiso 1 1 calc R . .
H35C H 0.4482 0.7617 0.2933 0.124 Uiso 1 1 calc R . .
C36 C 0.4751(3) 0.8624(2) 0.0551(6) 0.0837(19) Uani 1 1 d . . .
H36A H 0.4971 0.8641 -0.0106 0.126 Uiso 1 1 calc R . .
H36B H 0.4967 0.8593 0.1210 0.126 Uiso 1 1 calc R . .
H36C H 0.4542 0.8939 0.0601 0.126 Uiso 1 1 calc R . .
C37 C 0.46918(17) 0.67459(16) 0.1453(4) 0.0446(10) Uani 1 1 d . . .
C38 C 0.47505(19) 0.64198(18) 0.2171(4) 0.0531(11) Uani 1 1 d . . .
C39 C 0.48312(18) 0.60085(17) 0.2989(4) 0.0486(11) Uani 1 1 d . . .
C40 C 0.46270(17) 0.55114(17) 0.2802(4) 0.0471(10) Uani 1 1 d . . .
H40 H 0.4445 0.5446 0.2136 0.057 Uiso 1 1 calc R . .
C41 C 0.46857(16) 0.51050(16) 0.3582(3) 0.0406(9) Uani 1 1 d . . .
C42 C 0.49694(15) 0.52016(16) 0.4590(3) 0.0383(9) Uani 1 1 d . . .
C43 C 0.51946(18) 0.57063(17) 0.4777(4) 0.0451(10) Uani 1 1 d . . .
C44 C 0.5117(2) 0.60980(17) 0.3974(4) 0.0537(12) Uani 1 1 d . . .
H44 H 0.5260 0.6430 0.4099 0.064 Uiso 1 1 calc R . .
C45 C 0.54841(19) 0.57902(18) 0.5802(4) 0.0531(11) Uani 1 1 d . . .
H45 H 0.5636 0.6118 0.5933 0.064 Uiso 1 1 calc R . .
C46 C 0.55412(18) 0.54071(18) 0.6580(4) 0.0509(11) Uani 1 1 d . . .
H46 H 0.5731 0.5476 0.7233 0.061 Uiso 1 1 calc R . .
P1 P 0.54684(5) 0.73208(5) 0.03152(11) 0.0523(3) Uani 1 1 d . . .
P2 P 0.47157(5) 0.66302(4) -0.09807(10) 0.0445(3) Uani 1 1 d . . .
Ru1 Ru 0.458275(14) 0.729568(13) 0.02627(3) 0.04183(13) Uani 1 1 d . . .
C47 C 0.7405(16) 0.7173(10) 0.293(2) 0.176(10) Uani 0.50 1 d P A -1
H47A H 0.7040 0.7086 0.3021 0.263 Uiso 0.50 1 calc PR A -1
H47B H 0.7613 0.6858 0.2960 0.263 Uiso 0.50 1 calc PR A -1
H47C H 0.7454 0.7340 0.2208 0.263 Uiso 0.50 1 calc PR A -1
O1 O 0.757(8) 0.753(9) 0.3807(18) 0.18(3) Uani 0.50 1 d P A -1
H1 H 0.7308 0.7619 0.4171 0.263 Uiso 0.50 1 calc PR A -1

loop_
_atom_site_aniso_label
_atom_site_aniso_U_11
_atom_site_aniso_U_22
_atom_site_aniso_U_33
_atom_site_aniso_U_23
_atom_site_aniso_U_13
_atom_site_aniso_U_12
C1 0.052(3) 0.055(3) 0.059(3) -0.002(2) -0.003(2) 0.010(2)
C2 0.054(3) 0.058(3) 0.063(3) -0.006(2) 0.008(2) 0.009(2)
C3 0.071(4) 0.052(3) 0.079(4) -0.006(3) 0.024(3) -0.011(2)
C4 0.077(4) 0.096(5) 0.124(6) -0.005(4) 0.031(4) -0.023(4)
C5 0.092(5) 0.105(6) 0.168(9) -0.008(6) 0.063(6) -0.024(5)
C6 0.162(9) 0.077(5) 0.158(9) 0.020(5) 0.103(8) 0.003(5)
C7 0.141(7) 0.070(4) 0.118(6) 0.025(4) 0.067(5) 0.018(4)
C8 0.103(5) 0.055(3) 0.081(4) 0.003(3) 0.035(4) 0.006(3)
C9 0.058(3) 0.095(4) 0.071(4) -0.022(3) 0.007(3) -0.017(3)
C10 0.086(5) 0.115(6) 0.126(6) -0.053(5) 0.001(4) -0.023(4)
C11 0.102(6) 0.173(10) 0.155(9) -0.102(8) 0.010(7) -0.042(6)
C12 0.128(8) 0.254(16) 0.105(8) -0.070(9) 0.003(7) -0.088(9)
C13 0.107(6) 0.229(11) 0.073(5) -0.029(6) -0.005(4) -0.056(7)
C14 0.076(4) 0.145(7) 0.068(4) -0.013(4) -0.003(3) -0.029(4)
C15 0.063(3) 0.053(3) 0.043(2) 0.004(2) 0.004(2) -0.003(2)
C16 0.083(4) 0.060(3) 0.055(3) 0.006(2) 0.011(3) -0.011(3)
C17 0.114(5) 0.069(4) 0.060(4) 0.016(3) 0.020(4) -0.005(3)
C18 0.142(7) 0.093(5) 0.056(4) 0.023(3) -0.016(4) -0.021(5)
C19 0.119(6) 0.125(6) 0.066(4) 0.027(4) -0.033(4) -0.044(5)
C20 0.091(4) 0.094(4) 0.057(3) 0.023(3) -0.012(3) -0.037(3)
C21 0.061(3) 0.046(2) 0.046(3) 0.005(2) 0.003(2) -0.007(2)
C22 0.059(3) 0.065(3) 0.048(3) 0.001(2) 0.003(2) -0.011(2)
C23 0.074(4) 0.093(4) 0.051(3) 0.005(3) 0.009(3) -0.027(3)
C24 0.096(5) 0.064(4) 0.084(4) 0.014(3) 0.005(4) -0.029(3)
C25 0.102(5) 0.051(3) 0.134(6) -0.013(4) 0.028(5) -0.018(3)
C26 0.092(4) 0.056(3) 0.092(4) -0.007(3) 0.037(4) -0.012(3)
C27 0.074(3) 0.053(3) 0.053(3) 0.018(2) 0.009(3) 0.022(2)
C28 0.058(3) 0.059(3) 0.075(4) 0.008(3) -0.001(3) 0.018(2)
C29 0.062(3) 0.054(3) 0.065(3) 0.019(2) 0.019(3) 0.015(2)
C30 0.081(4) 0.044(3) 0.052(3) 0.012(2) 0.020(3) 0.022(2)
C31 0.080(3) 0.036(2) 0.054(3) 0.014(2) 0.006(3) 0.013(2)
C32 0.109(5) 0.090(4) 0.059(3) 0.034(3) 0.005(3) 0.031(4)
C33 0.077(4) 0.109(5) 0.114(6) -0.001(5) -0.025(4) 0.013(4)
C34 0.088(4) 0.081(4) 0.117(6) 0.029(4) 0.049(4) 0.011(3)
C35 0.131(5) 0.065(3) 0.051(3) 0.005(3) 0.017(3) 0.028(3)
C36 0.116(5) 0.038(3) 0.097(5) 0.005(3) 0.025(4) -0.003(3)
C37 0.054(3) 0.037(2) 0.042(2) 0.0067(19) 0.001(2) 0.0035(19)
C38 0.067(3) 0.050(3) 0.042(3) 0.010(2) 0.001(2) 0.004(2)
C39 0.058(3) 0.043(2) 0.046(3) 0.012(2) 0.007(2) 0.013(2)
C40 0.051(2) 0.054(3) 0.037(2) 0.006(2) -0.0021(19) 0.009(2)
C41 0.043(2) 0.042(2) 0.037(2) 0.0051(18) 0.0062(18) 0.0093(18)
C42 0.040(2) 0.040(2) 0.035(2) 0.0055(17) 0.0085(17) 0.0112(16)
C43 0.056(3) 0.041(2) 0.039(2) 0.0040(19) 0.003(2) 0.0056(19)
C44 0.074(3) 0.037(2) 0.050(3) 0.008(2) 0.002(2) 0.002(2)
C45 0.067(3) 0.042(2) 0.050(3) -0.001(2) 0.000(2) -0.006(2)
C46 0.058(3) 0.054(3) 0.041(2) 0.004(2) -0.004(2) -0.001(2)
P1 0.0565(7) 0.0469(6) 0.0534(7) -0.0016(6) 0.0060(6) -0.0046(5)
P2 0.0510(6) 0.0423(6) 0.0402(6) 0.0041(5) 0.0048(5) -0.0015(5)
Ru1 0.0536(2) 0.03464(19) 0.0373(2) 0.00999(14) 0.00594(16) 0.00339(14)
C47 0.17(3) 0.17(3) 0.18(3) 0.011(19) -0.01(3) 0.01(2)
O1 0.17(8) 0.17(4) 0.182(16) 0.01(4) -0.01(3) 0.01(5)

loop_
_atom_type_symbol
_atom_type_description
_atom_type_scat_dispersion_real
_atom_type_scat_dispersion_imag
_atom_type_scat_source
C C 0.0033 0.0016 'International Tables Vol C Tables 4.2.6.8 and 6.1.1.4'
H H 0.0000 0.0000 'International Tables Vol C Tables 4.2.6.8 and 6.1.1.4'
P P 0.1023 0.0942 'International Tables Vol C Tables 4.2.6.8 and 6.1.1.4'
O O 0.0106 0.0060 'International Tables Vol C Tables 4.2.6.8 and 6.1.1.4'
Ru Ru -1.2594 0.8363 'International Tables Vol C Tables 4.2.6.8 and 6.1.1.4'

loop_
_geom_angle_atom_site_label_1
_geom_angle_atom_site_label_2
_geom_angle_atom_site_label_3
_geom_angle
_geom_angle_site_symmetry_1
_geom_angle_site_symmetry_3
C2 C1 P1 108.6(3) . .
C2 C1 H1A 110.0 . .
P1 C1 H1A 110.0 . .
C2 C1 H1B 110.0 . .
P1 C1 H1B 110.0 . .
H1A C1 H1B 108.4 . .
C1 C2 P2 110.9(3) . .
C1 C2 H2A 109.5 . .
P2 C2 H2A 109.5 . .
C1 C2 H2B 109.5 . .
P2 C2 H2B 109.5 . .
H2A C2 H2B 108.1 . .
C8 C3 C4 119.2(6) . .
C8 C3 P1 120.2(4) . .
C4 C3 P1 120.5(5) . .
C3 C4 C5 118.3(8) . .
C3 C4 H4 120.8 . .
C5 C4 H4 120.8 . .
C6 C5 C4 122.2(8) . .
C6 C5 H5 118.9 . .
C4 C5 H5 118.9 . .
C5 C6 C7 119.4(7) . .
C5 C6 H6 120.3 . .
C7 C6 H6 120.3 . .
C6 C7 C8 120.8(8) . .
C6 C7 H7 119.6 . .
C8 C7 H7 119.6 . .
C3 C8 C7 120.1(7) . .
C3 C8 H8 120.0 . .
C7 C8 H8 120.0 . .
C14 C9 C10 117.3(7) . .
C14 C9 P1 122.1(5) . .
C10 C9 P1 120.1(6) . .
C11 C10 C9 120.3(9) . .
C11 C10 H10 119.8 . .
C9 C10 H10 119.8 . .
C12 C11 C10 121.1(10) . .
C12 C11 H11 119.4 . .
C10 C11 H11 119.4 . .
C13 C12 C11 120.3(10) . .
C13 C12 H12 119.9 . .
C11 C12 H12 119.9 . .
C12 C13 C14 118.9(10) . .
C12 C13 H13 120.5 . .
C14 C13 H13 120.5 . .
C9 C14 C13 122.0(8) . .
C9 C14 H14 119.0 . .
C13 C14 H14 119.0 . .
C20 C15 C16 116.5(5) . .
C20 C15 P2 121.4(4) . .
C16 C15 P2 121.7(4) . .
C17 C16 C15 121.9(6) . .
C17 C16 H16 119.0 . .
C15 C16 H16 119.0 . .
C18 C17 C16 119.8(6) . .
C18 C17 H17 120.1 . .
C16 C17 H17 120.1 . .
C19 C18 C17 119.7(6) . .
C19 C18 H18 120.2 . .
C17 C18 H18 120.2 . .
C18 C19 C20 120.4(6) . .
C18 C19 H19 119.8 . .
C20 C19 H19 119.8 . .
C15 C20 C19 121.6(5) . .
C15 C20 H20 119.2 . .
C19 C20 H20 119.2 . .
C26 C21 C22 118.2(5) . .
C26 C21 P2 121.9(4) . .
C22 C21 P2 119.9(4) . .
C21 C22 C23 120.4(5) . .
C21 C22 H22 119.8 . .
C23 C22 H22 119.8 . .
C24 C23 C22 120.2(5) . .
C24 C23 H23 119.9 . .
C22 C23 H23 119.9 . .
C25 C24 C23 120.3(5) . .
C25 C24 H24 119.9 . .
C23 C24 H24 119.9 . .
C24 C25 C26 119.9(6) . .
C24 C25 H25 120.1 . .
C26 C25 H25 120.1 . .
C21 C26 C25 121.0(5) . .
C21 C26 H26 119.5 . .
C25 C26 H26 119.5 . .
C31 C27 C28 107.6(4) . .
C31 C27 C32 125.6(5) . .
C28 C27 C32 125.9(5) . .
C31 C27 Ru1 70.9(3) . .
C28 C27 Ru1 71.5(3) . .
C32 C27 Ru1 131.4(4) . .
C29 C28 C27 108.1(5) . .
C29 C28 C33 126.8(6) . .
C27 C28 C33 124.6(5) . .
C29 C28 Ru1 70.9(3) . .
C27 C28 Ru1 71.6(3) . .
C33 C28 Ru1 130.0(4) . .
C28 C29 C30 108.9(4) . .
C28 C29 C34 127.0(6) . .
C30 C29 C34 123.9(5) . .
C28 C29 Ru1 72.7(3) . .
C30 C29 Ru1 70.4(3) . .
C34 C29 Ru1 127.4(4) . .
C29 C30 C31 107.1(5) . .
C29 C30 C35 126.3(5) . .
C31 C30 C35 126.4(5) . .
C29 C30 Ru1 72.4(3) . .
C31 C30 Ru1 72.3(3) . .
C35 C30 Ru1 124.4(4) . .
C27 C31 C30 108.3(5) . .
C27 C31 C36 126.5(5) . .
C30 C31 C36 124.5(5) . .
C27 C31 Ru1 72.5(3) . .
C30 C31 Ru1 70.1(2) . .
C36 C31 Ru1 130.6(4) . .
C27 C32 H32A 109.5 . .
C27 C32 H32B 109.5 . .
H32A C32 H32B 109.5 . .
C27 C32 H32C 109.5 . .
H32A C32 H32C 109.5 . .
H32B C32 H32C 109.5 . .
C28 C33 H33A 109.5 . .
C28 C33 H33B 109.5 . .
H33A C33 H33B 109.5 . .
C28 C33 H33C 109.5 . .
H33A C33 H33C 109.5 . .
H33B C33 H33C 109.5 . .
C29 C34 H34A 109.5 . .
C29 C34 H34B 109.5 . .
H34A C34 H34B 109.5 . .
C29 C34 H34C 109.5 . .
H34A C34 H34C 109.5 . .
H34B C34 H34C 109.5 . .
C30 C35 H35A 109.5 . .
C30 C35 H35B 109.5 . .
H35A C35 H35B 109.5 . .
C30 C35 H35C 109.5 . .
H35A C35 H35C 109.5 . .
H35B C35 H35C 109.5 . .
C31 C36 H36A 109.5 . .
C31 C36 H36B 109.5 . .
H36A C36 H36B 109.5 . .
C31 C36 H36C 109.5 . .
H36A C36 H36C 109.5 . .
H36B C36 H36C 109.5 . .
C38 C37 Ru1 179.1(4) . .
C37 C38 C39 176.9(5) . .
C40 C39 C44 118.6(4) . .
C40 C39 C38 120.0(4) . .
C44 C39 C38 121.4(4) . .
C39 C40 C41 121.9(4) . .
C39 C40 H40 119.1 . .
C41 C40 H40 119.1 . .
C40 C41 C42 119.2(4) . .
C40 C41 C46 122.5(4) . 5_666
C42 C41 C46 118.3(4) . 5_666
C41 C42 C43 119.5(4) . .
C41 C42 C42 120.6(5) . 5_666
C43 C42 C42 119.9(5) . 5_666
C44 C43 C42 118.7(4) . .
C44 C43 C45 123.1(4) . .
C42 C43 C45 118.2(4) . .
C43 C44 C39 122.1(4) . .
C43 C44 H44 118.9 . .
C39 C44 H44 118.9 . .
C46 C45 C43 121.9(4) . .
C46 C45 H45 119.1 . .
C43 C45 H45 119.1 . .
C45 C46 C41 121.2(4) . 5_666
C45 C46 H46 119.4 . .
C41 C46 H46 119.4 5_666 .
C9 P1 C3 101.3(3) . .
C9 P1 C1 105.7(3) . .
C3 P1 C1 99.8(2) . .
C9 P1 Ru1 116.88(18) . .
C3 P1 Ru1 123.2(2) . .
C1 P1 Ru1 107.71(17) . .
C21 P2 C15 101.4(2) . .
C21 P2 C2 103.2(2) . .
C15 P2 C2 103.4(2) . .
C21 P2 Ru1 118.42(16) . .
C15 P2 Ru1 118.00(16) . .
C2 P2 Ru1 110.49(16) . .
C37 Ru1 C30 94.41(17) . .
C37 Ru1 C29 91.08(17) . .
C30 Ru1 C29 37.2(2) . .
C37 Ru1 C31 128.97(17) . .
C30 Ru1 C31 37.63(17) . .
C29 Ru1 C31 61.68(19) . .
C37 Ru1 P1 82.08(13) . .
C30 Ru1 P1 113.89(16) . .
C29 Ru1 P1 149.92(16) . .
C31 Ru1 P1 100.49(14) . .
C37 Ru1 C28 120.51(19) . .
C30 Ru1 C28 61.8(2) . .
C29 Ru1 C28 36.45(19) . .
C31 Ru1 C28 61.3(2) . .
P1 Ru1 C28 156.55(15) . .
C37 Ru1 C27 152.30(18) . .
C30 Ru1 C27 62.19(18) . .
C29 Ru1 C27 61.41(17) . .
C31 Ru1 C27 36.61(18) . .
P1 Ru1 C27 119.71(14) . .
C28 Ru1 C27 36.90(19) . .
C37 Ru1 P2 85.41(13) . .
C30 Ru1 P2 162.24(16) . .
C29 Ru1 P2 125.09(16) . .
C31 Ru1 P2 145.59(13) . .
P1 Ru1 P2 83.72(4) . .
C28 Ru1 P2 103.04(15) . .
C27 Ru1 P2 112.19(14) . .

loop_
_geom_bond_atom_site_label_1
_geom_bond_atom_site_label_2
_geom_bond_distance
_geom_bond_site_symmetry_2
C1 C2 1.521(7) .
C1 P1 1.844(5) .
C1 H1A 0.9700 .
C1 H1B 0.9700 .
C2 P2 1.864(5) .
C2 H2A 0.9700 .
C2 H2B 0.9700 .
C3 C8 1.377(8) .
C3 C4 1.397(9) .
C3 P1 1.839(5) .
C4 C5 1.417(10) .
C4 H4 0.9300 .
C5 C6 1.340(13) .
C5 H5 0.9300 .
C6 C7 1.363(12) .
C6 H6 0.9300 .
C7 C8 1.406(8) .
C7 H7 0.9300 .
C8 H8 0.9300 .
C9 C14 1.379(9) .
C9 C10 1.388(9) .
C9 P1 1.831(6) .
C10 C11 1.386(12) .
C10 H10 0.9300 .
C11 C12 1.362(15) .
C11 H11 0.9300 .
C12 C13 1.354(15) .
C12 H12 0.9300 .
C13 C14 1.406(10) .
C13 H13 0.9300 .
C14 H14 0.9300 .
C15 C20 1.374(7) .
C15 C16 1.383(6) .
C15 P2 1.843(5) .
C16 C17 1.375(8) .
C16 H16 0.9300 .
C17 C18 1.366(10) .
C17 H17 0.9300 .
C18 C19 1.348(9) .
C18 H18 0.9300 .
C19 C20 1.383(8) .
C19 H19 0.9300 .
C20 H20 0.9300 .
C21 C26 1.376(7) .
C21 C22 1.383(7) .
C21 P2 1.842(4) .
C22 C23 1.390(7) .
C22 H22 0.9300 .
C23 C24 1.362(9) .
C23 H23 0.9300 .
C24 C25 1.354(9) .
C24 H24 0.9300 .
C25 C26 1.390(7) .
C25 H25 0.9300 .
C26 H26 0.9300 .
C27 C31 1.417(7) .
C27 C28 1.434(8) .
C27 C32 1.513(7) .
C27 Ru1 2.266(4) .
C28 C29 1.410(8) .
C28 C33 1.502(8) .
C28 Ru1 2.265(5) .
C29 C30 1.421(8) .
C29 C34 1.511(7) .
C29 Ru1 2.242(5) .
C30 C31 1.439(6) .
C30 C35 1.506(8) .
C30 Ru1 2.216(5) .
C31 C36 1.499(7) .
C31 Ru1 2.245(4) .
C32 H32A 0.9600 .
C32 H32B 0.9600 .
C32 H32C 0.9600 .
C33 H33A 0.9600 .
C33 H33B 0.9600 .
C33 H33C 0.9600 .
C34 H34A 0.9600 .
C34 H34B 0.9600 .
C34 H34C 0.9600 .
C35 H35A 0.9600 .
C35 H35B 0.9600 .
C35 H35C 0.9600 .
C36 H36A 0.9600 .
C36 H36B 0.9600 .
C36 H36C 0.9600 .
C37 C38 1.198(6) .
C37 Ru1 2.005(4) .
C38 C39 1.441(6) .
C39 C40 1.382(6) .
C39 C44 1.395(7) .
C40 C41 1.395(6) .
C40 H40 0.9300 .
C41 C42 1.418(6) .
C41 C46 1.435(6) 5_666
C42 C43 1.420(6) .
C42 C42 1.422(8) 5_666
C43 C44 1.391(6) .
C43 C45 1.438(6) .
C44 H44 0.9300 .
C45 C46 1.349(6) .
C45 H45 0.9300 .
C46 C41 1.435(6) 5_666
C46 H46 0.9300 .
P1 Ru1 2.2495(14) .
P2 Ru1 2.2686(12) .
C47 O1 1.44(17) .
C47 H47A 0.9600 .
C47 H47B 0.9600 .
C47 H47C 0.9600 .
O1 H1 0.8200 .

loop_
_geom_torsion_atom_site_label_1
_geom_torsion_atom_site_label_2
_geom_torsion_atom_site_label_3
_geom_torsion_atom_site_label_4
_geom_torsion
_geom_torsion_site_symmetry_1
_geom_torsion_site_symmetry_4
P1 C1 C2 P2 -39.7(4) . .
C8 C3 C4 C5 -0.5(9) . .
P1 C3 C4 C5 175.3(5) . .
C3 C4 C5 C6 -1.1(12) . .
C4 C5 C6 C7 1.2(14) . .
C5 C6 C7 C8 0.1(13) . .
C4 C3 C8 C7 1.7(9) . .
P1 C3 C8 C7 -174.1(5) . .
C6 C7 C8 C3 -1.6(10) . .
C14 C9 C10 C11 1.3(10) . .
P1 C9 C10 C11 173.2(6) . .
C9 C10 C11 C12 0.0(14) . .
C10 C11 C12 C13 -0.7(18) . .
C11 C12 C13 C14 0.0(16) . .
C10 C9 C14 C13 -2.0(10) . .
P1 C9 C14 C13 -173.8(6) . .
C12 C13 C14 C9 1.4(13) . .
C20 C15 C16 C17 -0.4(8) . .
P2 C15 C16 C17 -173.6(5) . .
C15 C16 C17 C18 1.4(10) . .
C16 C17 C18 C19 -1.6(11) . .
C17 C18 C19 C20 0.8(13) . .
C16 C15 C20 C19 -0.5(10) . .
P2 C15 C20 C19 172.8(6) . .
C18 C19 C20 C15 0.3(12) . .
C26 C21 C22 C23 1.6(8) . .
P2 C21 C22 C23 -178.5(4) . .
C21 C22 C23 C24 1.1(9) . .
C22 C23 C24 C25 -3.4(10) . .
C23 C24 C25 C26 3.0(11) . .
C22 C21 C26 C25 -2.0(9) . .
P2 C21 C26 C25 178.1(5) . .
C24 C25 C26 C21 -0.3(11) . .
C31 C27 C28 C29 -0.2(5) . .
C32 C27 C28 C29 -170.0(5) . .
Ru1 C27 C28 C29 61.8(3) . .
C31 C27 C28 C33 171.6(5) . .
C32 C27 C28 C33 1.8(8) . .
Ru1 C27 C28 C33 -126.3(5) . .
C31 C27 C28 Ru1 -62.1(3) . .
C32 C27 C28 Ru1 128.2(5) . .
C27 C28 C29 C30 -0.8(5) . .
C33 C28 C29 C30 -172.4(5) . .
Ru1 C28 C29 C30 61.5(3) . .
C27 C28 C29 C34 173.6(5) . .
C33 C28 C29 C34 2.0(9) . .
Ru1 C28 C29 C34 -124.1(5) . .
C27 C28 C29 Ru1 -62.3(3) . .
C33 C28 C29 Ru1 126.1(6) . .
C28 C29 C30 C31 1.6(5) . .
C34 C29 C30 C31 -173.1(5) . .
Ru1 C29 C30 C31 64.4(3) . .
C28 C29 C30 C35 176.9(5) . .
C34 C29 C30 C35 2.3(8) . .
Ru1 C29 C30 C35 -120.2(5) . .
C28 C29 C30 Ru1 -62.9(3) . .
C34 C29 C30 Ru1 122.5(5) . .
C28 C27 C31 C30 1.2(5) . .
C32 C27 C31 C30 171.0(5) . .
Ru1 C27 C31 C30 -61.3(3) . .
C28 C27 C31 C36 -169.6(5) . .
C32 C27 C31 C36 0.2(8) . .
Ru1 C27 C31 C36 128.0(5) . .
C28 C27 C31 Ru1 62.5(3) . .
C32 C27 C31 Ru1 -127.7(5) . .
C29 C30 C31 C27 -1.7(5) . .
C35 C30 C31 C27 -177.0(5) . .
Ru1 C30 C31 C27 62.8(3) . .
C29 C30 C31 C36 169.3(5) . .
C35 C30 C31 C36 -6.1(8) . .
Ru1 C30 C31 C36 -126.2(5) . .
C29 C30 C31 Ru1 -64.5(3) . .
C35 C30 C31 Ru1 120.1(5) . .
Ru1 C37 C38 C39 142(25) . .
C37 C38 C39 C40 -51(10) . .
C37 C38 C39 C44 129(10) . .
C44 C39 C40 C41 1.9(7) . .
C38 C39 C40 C41 -178.5(4) . .
C39 C40 C41 C42 -0.9(6) . .
C39 C40 C41 C46 177.5(4) . 5_666
C40 C41 C42 C43 -0.9(6) . .
C46 C41 C42 C43 -179.5(4) 5_666 .
C40 C41 C42 C42 179.1(4) . 5_666
C46 C41 C42 C42 0.6(7) 5_666 5_666
C41 C42 C43 C44 1.8(6) . .
C42 C42 C43 C44 -178.3(5) 5_666 .
C41 C42 C43 C45 -179.4(4) . .
C42 C42 C43 C45 0.5(7) 5_666 .
C42 C43 C44 C39 -0.8(7) . .
C45 C43 C44 C39 -179.5(4) . .
C40 C39 C44 C43 -1.0(7) . .
C38 C39 C44 C43 179.5(4) . .
C44 C43 C45 C46 178.2(5) . .
C42 C43 C45 C46 -0.6(7) . .
C43 C45 C46 C41 0.0(7) . 5_666
C14 C9 P1 C3 -143.0(5) . .
C10 C9 P1 C3 45.5(6) . .
C14 C9 P1 C1 -39.4(6) . .
C10 C9 P1 C1 149.1(5) . .
C14 C9 P1 Ru1 80.4(6) . .
C10 C9 P1 Ru1 -91.1(5) . .
C8 C3 P1 C9 -138.4(5) . .
C4 C3 P1 C9 45.9(6) . .
C8 C3 P1 C1 113.3(5) . .
C4 C3 P1 C1 -62.5(5) . .
C8 C3 P1 Ru1 -5.5(5) . .
C4 C3 P1 Ru1 178.8(4) . .
C2 C1 P1 C9 173.3(4) . .
C2 C1 P1 C3 -82.0(4) . .
C2 C1 P1 Ru1 47.6(4) . .
C26 C21 P2 C15 63.4(5) . .
C22 C21 P2 C15 -116.6(4) . .
C26 C21 P2 C2 -43.5(5) . .
C22 C21 P2 C2 136.6(4) . .
C26 C21 P2 Ru1 -165.8(4) . .
C22 C21 P2 Ru1 14.2(5) . .
C20 C15 P2 C21 32.4(5) . .
C16 C15 P2 C21 -154.6(4) . .
C20 C15 P2 C2 139.1(5) . .
C16 C15 P2 C2 -48.0(5) . .
C20 C15 P2 Ru1 -98.6(5) . .
C16 C15 P2 Ru1 74.3(5) . .
C1 C2 P2 C21 -110.9(4) . .
C1 C2 P2 C15 143.8(4) . .
C1 C2 P2 Ru1 16.6(4) . .
C38 C37 Ru1 C30 32(31) . .
C38 C37 Ru1 C29 -5(31) . .
C38 C37 Ru1 C31 48(31) . .
C38 C37 Ru1 P1 145(31) . .
C38 C37 Ru1 C28 -28(31) . .
C38 C37 Ru1 C27 1(31) . .
C38 C37 Ru1 P2 -130(31) . .
C29 C30 Ru1 C37 -85.9(3) . .
C31 C30 Ru1 C37 158.9(3) . .
C35 C30 Ru1 C37 36.4(5) . .
C31 C30 Ru1 C29 -115.1(4) . .
C35 C30 Ru1 C29 122.4(6) . .
C29 C30 Ru1 C31 115.1(4) . .
C35 C30 Ru1 C31 -122.5(6) . .
C29 C30 Ru1 P1 -169.2(2) . .
C31 C30 Ru1 P1 75.6(3) . .
C35 C30 Ru1 P1 -46.9(5) . .
C29 C30 Ru1 C28 36.5(3) . .
C31 C30 Ru1 C28 -78.7(3) . .
C35 C30 Ru1 C28 158.8(5) . .
C29 C30 Ru1 C27 78.5(3) . .
C31 C30 Ru1 C27 -36.7(3) . .
C35 C30 Ru1 C27 -159.1(5) . .
C29 C30 Ru1 P2 2.8(6) . .
C31 C30 Ru1 P2 -112.4(4) . .
C35 C30 Ru1 P2 125.2(5) . .
C28 C29 Ru1 C37 -146.0(3) . .
C30 C29 Ru1 C37 95.9(3) . .
C34 C29 Ru1 C37 -22.3(6) . .
C28 C29 Ru1 C30 118.1(4) . .
C34 C29 Ru1 C30 -118.2(7) . .
C28 C29 Ru1 C31 79.2(3) . .
C30 C29 Ru1 C31 -38.9(3) . .
C34 C29 Ru1 C31 -157.1(6) . .
C28 C29 Ru1 P1 138.0(3) . .
C30 C29 Ru1 P1 19.9(4) . .
C34 C29 Ru1 P1 -98.3(6) . .
C30 C29 Ru1 C28 -118.1(4) . .
C34 C29 Ru1 C28 123.7(7) . .
C28 C29 Ru1 C27 37.3(3) . .
C30 C29 Ru1 C27 -80.8(3) . .
C34 C29 Ru1 C27 161.0(7) . .
C28 C29 Ru1 P2 -60.9(3) . .
C30 C29 Ru1 P2 -179.0(2) . .
C34 C29 Ru1 P2 62.8(6) . .
C27 C31 Ru1 C37 -145.2(3) . .
C30 C31 Ru1 C37 -27.5(4) . .
C36 C31 Ru1 C37 91.4(5) . .
C27 C31 Ru1 C30 -117.7(5) . .
C36 C31 Ru1 C30 118.9(6) . .
C27 C31 Ru1 C29 -79.3(3) . .
C30 C31 Ru1 C29 38.4(3) . .
C36 C31 Ru1 C29 157.3(6) . .
C27 C31 Ru1 P1 126.6(3) . .
C30 C31 Ru1 P1 -115.7(3) . .
C36 C31 Ru1 P1 3.1(5) . .
C27 C31 Ru1 C28 -37.6(3) . .
C30 C31 Ru1 C28 80.1(3) . .
C36 C31 Ru1 C28 -161.0(6) . .
C30 C31 Ru1 C27 117.7(5) . .
C36 C31 Ru1 C27 -123.5(6) . .
C27 C31 Ru1 P2 32.4(4) . .
C30 C31 Ru1 P2 150.0(3) . .
C36 C31 Ru1 P2 -91.1(5) . .
C9 P1 Ru1 C37 -61.6(3) . .
C3 P1 Ru1 C37 172.1(2) . .
C1 P1 Ru1 C37 57.2(2) . .
C9 P1 Ru1 C30 29.8(3) . .
C3 P1 Ru1 C30 -96.6(2) . .
C1 P1 Ru1 C30 148.5(2) . .
C9 P1 Ru1 C29 16.8(4) . .
C3 P1 Ru1 C29 -109.6(3) . .
C1 P1 Ru1 C29 135.5(3) . .
C9 P1 Ru1 C31 66.8(3) . .
C3 P1 Ru1 C31 -59.6(2) . .
C1 P1 Ru1 C31 -174.5(2) . .
C9 P1 Ru1 C28 103.8(4) . .
C3 P1 Ru1 C28 -22.6(4) . .
C1 P1 Ru1 C28 -137.5(4) . .
C9 P1 Ru1 C27 100.2(3) . .
C3 P1 Ru1 C27 -26.1(3) . .
C1 P1 Ru1 C27 -141.0(2) . .
C9 P1 Ru1 P2 -147.8(3) . .
C3 P1 Ru1 P2 85.9(2) . .
C1 P1 Ru1 P2 -29.04(17) . .
C29 C28 Ru1 C37 40.4(4) . .
C27 C28 Ru1 C37 157.9(3) . .
C33 C28 Ru1 C37 -82.0(6) . .
C29 C28 Ru1 C30 -37.2(3) . .
C27 C28 Ru1 C30 80.3(3) . .
C33 C28 Ru1 C30 -159.6(6) . .
C27 C28 Ru1 C29 117.5(5) . .
C33 C28 Ru1 C29 -122.4(7) . .
C29 C28 Ru1 C31 -80.2(3) . .
C27 C28 Ru1 C31 37.3(3) . .
C33 C28 Ru1 C31 157.4(6) . .
C29 C28 Ru1 P1 -122.6(4) . .
C27 C28 Ru1 P1 -5.1(6) . .
C33 C28 Ru1 P1 115.0(6) . .
C29 C28 Ru1 C27 -117.5(5) . .
C33 C28 Ru1 C27 120.1(7) . .
C29 C28 Ru1 P2 132.8(3) . .
C27 C28 Ru1 P2 -109.7(3) . .
C33 C28 Ru1 P2 10.4(6) . .
C31 C27 Ru1 C37 72.8(5) . .
C28 C27 Ru1 C37 -44.1(6) . .
C32 C27 Ru1 C37 -166.1(5) . .
C31 C27 Ru1 C30 37.7(3) . .
C28 C27 Ru1 C30 -79.3(3) . .
C32 C27 Ru1 C30 158.7(7) . .
C31 C27 Ru1 C29 80.1(3) . .
C28 C27 Ru1 C29 -36.9(3) . .
C32 C27 Ru1 C29 -158.9(7) . .
C28 C27 Ru1 C31 -117.0(4) . .
C32 C27 Ru1 C31 121.1(7) . .
C31 C27 Ru1 P1 -65.4(3) . .
C28 C27 Ru1 P1 177.7(3) . .
C32 C27 Ru1 P1 55.7(6) . .
C31 C27 Ru1 C28 117.0(4) . .
C32 C27 Ru1 C28 -122.0(7) . .
C31 C27 Ru1 P2 -160.9(3) . .
C28 C27 Ru1 P2 82.1(3) . .
C32 C27 Ru1 P2 -39.9(6) . .
C21 P2 Ru1 C37 45.6(2) . .
C15 P2 Ru1 C37 168.4(2) . .
C2 P2 Ru1 C37 -73.0(2) . .
C21 P2 Ru1 C30 -44.5(4) . .
C15 P2 Ru1 C30 78.3(4) . .
C2 P2 Ru1 C30 -163.1(4) . .
C21 P2 Ru1 C29 -42.5(2) . .
C15 P2 Ru1 C29 80.3(2) . .
C2 P2 Ru1 C29 -161.1(2) . .
C21 P2 Ru1 C31 -132.5(3) . .
C15 P2 Ru1 C31 -9.7(3) . .
C2 P2 Ru1 C31 108.9(3) . .
C21 P2 Ru1 P1 128.14(18) . .
C15 P2 Ru1 P1 -109.07(18) . .
C2 P2 Ru1 P1 9.54(18) . .
C21 P2 Ru1 C28 -74.7(2) . .
C15 P2 Ru1 C28 48.1(2) . .
C2 P2 Ru1 C28 166.7(2) . .
C21 P2 Ru1 C27 -112.3(2) . .
C15 P2 Ru1 C27 10.5(2) . .
C2 P2 Ru1 C27 129.1(2) . .
